data_1568047
loop_
_publ_author_name
'Gransbury, Gemma K.'
'R&#xe9;ant, Benjamin L L'
'Wooles, Ashley J.'
'Emerson-King, Jack'
'Chilton, Nicholas F.'
'Liddle, Stephen T.'
'Mills, David P.'

_publ_section_title
;
 Electronic structure comparisons of isostructural early d- and f-block
 metal(iii) bis(cyclopentadienyl) silanide complexes.
;
_journal_issue 3
_journal_name_full 'Chemical science'
_journal_page_first 621
_journal_page_last 634
_journal_paper_doi 10.1039/d2sc04526e
_journal_volume 14
_journal_year 2023
_chemical_formula_moiety 'C22 H42 Cl2 Hf Si4'
_chemical_formula_sum 'C22 H42 Cl2 Hf Si4'
_chemical_formula_weight 668.30
_chemical_name_systematic '[Hf(Cp'')2Cl2]'
_chemical_properties_physical Air-sensitive,Moisture-sensitive
_space_group_crystal_system orthorhombic
_space_group_IT_number 60
_space_group_name_Hall '-P 2n 2ab'
_space_group_name_H-M_alt 'P b c n'
_atom_sites_solution_hydrogens geom
_atom_sites_solution_primary dual
_atom_sites_solution_secondary difmap
_audit_creation_date 2020-02-23
_audit_creation_method
;
Olex2 1.2
(compiled 2018.05.29 svn.r3508 for OlexSys, GUI svn.r5506)
;
_audit_update_record
;
2022-08-08 deposited with the CCDC.	2022-12-06 downloaded from the CCDC.
;
_cell_angle_alpha 90
_cell_angle_beta 90
_cell_angle_gamma 90
_cell_formula_units_Z 4
_cell_length_a 17.8746(12)
_cell_length_b 9.0854(5)
_cell_length_c 18.3865(12)
_cell_measurement_reflns_used 3480
_cell_measurement_temperature 150(2)
_cell_measurement_theta_max 28.9390
_cell_measurement_theta_min 3.3100
_cell_volume 2985.9(3)
_computing_cell_refinement 'CrysAlisPro 1.171.39.27b (Rigaku OD, 2015)'
_computing_data_collection 'CrysAlisPro 1.171.39.27b (Rigaku OD, 2015)'
_computing_data_reduction 'CrysAlisPro 1.171.39.27b (Rigaku OD, 2015)'
_computing_molecular_graphics 'Olex2 (Dolomanov et al., 2009)'
_computing_publication_material 'Olex2 (Dolomanov et al., 2009)'
_computing_structure_refinement 'ShelXL (Sheldrick, 2015)'
_computing_structure_solution 'ShelXT (Sheldrick, 2015)'
_diffrn_ambient_environment N~2~
_diffrn_ambient_temperature 150(2)
_diffrn_detector 'CCD plate'
_diffrn_detector_area_resol_mean 5.1636
_diffrn_detector_type Atlas
_diffrn_measured_fraction_theta_full 0.998
_diffrn_measured_fraction_theta_max 0.854
_diffrn_measurement_details
;
List of Runs (angles in degrees, time in seconds):

  # Type    Start    End  Width  t~exp~   \w     \q     \k     \f   Frames
#--------------------------------------------------------------------------
  1  \w      2.00  85.00   1.00   25.00    --   10.64  37.00   0.00   83
  2  \w    -13.00  74.00   1.00   25.00    --   10.64  57.00  90.00   87
;
_diffrn_measurement_device 'four-circle diffractometer'
_diffrn_measurement_device_type 'Xcalibur, Atlas'
_diffrn_measurement_method '\w scans'
_diffrn_orient_matrix_type 'CrysAlisPro convention (1999,Acta A55,543-557)'
_diffrn_orient_matrix_UB_11 -0.0369662000
_diffrn_orient_matrix_UB_12 0.0112801000
_diffrn_orient_matrix_UB_13 0.0128775000
_diffrn_orient_matrix_UB_21 -0.0128760000
_diffrn_orient_matrix_UB_22 0.0066853000
_diffrn_orient_matrix_UB_23 -0.0363328000
_diffrn_orient_matrix_UB_31 -0.0065284000
_diffrn_orient_matrix_UB_32 -0.0769848000
_diffrn_orient_matrix_UB_33 -0.0012812000
_diffrn_radiation_monochromator graphite
_diffrn_radiation_probe x-ray
_diffrn_radiation_type MoK\a
_diffrn_radiation_wavelength 0.71073
_diffrn_reflns_av_R_equivalents 0.0702
_diffrn_reflns_av_unetI/netI 0.0840
_diffrn_reflns_Laue_measured_fraction_full 0.998
_diffrn_reflns_Laue_measured_fraction_max 0.854
_diffrn_reflns_limit_h_max 24
_diffrn_reflns_limit_h_min -15
_diffrn_reflns_limit_k_max 11
_diffrn_reflns_limit_k_min -8
_diffrn_reflns_limit_l_max 21
_diffrn_reflns_limit_l_min -25
_diffrn_reflns_number 13683
_diffrn_reflns_point_group_measured_fraction_full 0.998
_diffrn_reflns_point_group_measured_fraction_max 0.854
_diffrn_reflns_theta_full 25.242
_diffrn_reflns_theta_max 29.813
_diffrn_reflns_theta_min 2.748
_diffrn_source 'fine-focus sealed X-ray tube'
_diffrn_source_type 'Enhance (Mo) X-ray Source'
_exptl_absorpt_coefficient_mu 3.841
_exptl_absorpt_correction_T_max 0.736
_exptl_absorpt_correction_T_min 0.499
_exptl_absorpt_correction_type gaussian
_exptl_absorpt_process_details
;
CrysAlisPro 1.171.39.27b (Rigaku Oxford Diffraction, 2015)
Numerical absorption correction based on gaussian integration over
			a multifaceted crystal model
Empirical absorption correction using spherical harmonics,
 implemented in SCALE3 ABSPACK scaling algorithm.
;
_exptl_crystal_colour 'clear light colourless'
_exptl_crystal_colour_lustre clear
_exptl_crystal_colour_modifier light
_exptl_crystal_colour_primary colourless
_exptl_crystal_density_diffrn 1.487
_exptl_crystal_description block
_exptl_crystal_F_000 1344
_exptl_crystal_preparation -
_exptl_crystal_recrystallization_method 'Recrystallised from hexane at -25 oC'
_exptl_crystal_size_max 0.364
_exptl_crystal_size_mid 0.115
_exptl_crystal_size_min 0.086
_refine_diff_density_max 3.405
_refine_diff_density_min -0.988
_refine_diff_density_rms 0.213
_refine_ls_extinction_method none
_refine_ls_goodness_of_fit_ref 1.064
_refine_ls_hydrogen_treatment constr
_refine_ls_matrix_type full
_refine_ls_number_parameters 138
_refine_ls_number_reflns 3652
_refine_ls_number_restraints 0
_refine_ls_restrained_S_all 1.064
_refine_ls_R_factor_all 0.0964
_refine_ls_R_factor_gt 0.0533
_refine_ls_shift/su_max 0.000
_refine_ls_shift/su_mean 0.000
_refine_ls_structure_factor_coef Fsqd
_refine_ls_weighting_details 'w=1/[\s^2^(Fo^2^)+(0.0497P)^2^+2.1246P] where P=(Fo^2^+2Fc^2^)/3'
_refine_ls_weighting_scheme calc
_refine_ls_wR_factor_gt 0.1095
_refine_ls_wR_factor_ref 0.1303
_reflns_Friedel_coverage 0.000
_reflns_number_gt 2308
_reflns_number_total 3652
_reflns_threshold_expression 'I > 2\s(I)'
_cod_data_source_file d2sc04526e2.cif
_cod_data_source_block HfCp2Cl2
_cod_depositor_comments 'Adding full bibliography for 1568047--1568055.cif.'
_cod_database_code 1568047
_manchester_internal_diff_code odpm149
_manchester_internal_coll_client BR
_manchester_internal_coll_user BR
_manchester_internal_coll_date 19/02/2020
_manchester_internal_coll_type custom
_manchester_internal_coll_frame_time 25s
_manchester_internal_coll_frame_width 1
_manchester_internal_coll_frame_method '\w scans'
_manchester_internal_process_date 19/02/2020
_manchester_internal_process_user BR
_manchester_internal_solution_date 19/02/2020
_manchester_internal_solution_user BR
_manchester_internal_refinement_date 23/02/2020
_manchester_internal_refinement_user BR
_manchester_internal_validation_date 29/05/2020
_manchester_internal_validation_user AW
_manchester_internal_archive_date 29/05/2020
_manchester_internal_archive_user AW
_shelx_shelxl_version_number 2018/3
_chemical_oxdiff_formula 'Hf1 Si4 Cl2 C22'
_shelx_space_group_comment
;
The symmetry employed for this shelxl refinement is uniquely defined
by the following loop, which should always be used as a source of
symmetry information in preference to the above space-group names.
They are only intended as comments.
;
_shelx_estimated_absorpt_t_max 0.734
_shelx_estimated_absorpt_t_min 0.335
_reflns_odcompleteness_completeness 98.96
_reflns_odcompleteness_iscentric 1
_reflns_odcompleteness_theta 26.32
_olex2_refinement_description
;
1. Fixed Uiso
 At 1.2 times of:
  All C(H) groups
 At 1.5 times of:
  All C(H,H,H) groups
2.a Aromatic/amide H refined with riding coordinates:
 C11(H11), C6(H6), C5(H5)
2.b Idealised Me refined as rotating group:
 C1(H1A,H1B,H1C), C9(H9A,H9B,H9C), C2(H2A,H2B,H2C), C8(H8A,H8B,H8C), C10(H10A,
 H10B,H10C), C3(H3A,H3B,H3C)
;
_olex2_exptl_crystal_mounting_method 'Mounted from fomblin oil'
_olex2_submission_original_sample_id BR3.273
_olex2_submission_special_instructions 'No special instructions were received'
_oxdiff_exptl_absorpt_empirical_details
;
Empirical correction (ABSPACK) includes:
- Absorption correction using spherical harmonics
- Frame scaling
;
_oxdiff_exptl_absorpt_empirical_full_max 1.159
_oxdiff_exptl_absorpt_empirical_full_min 0.752

loop_
_space_group_symop_operation_xyz
'x, y, z'
'-x+1/2, -y+1/2, z+1/2'
'-x, y, -z+1/2'
'x+1/2, -y+1/2, -z'
'-x, -y, -z'
'x-1/2, y-1/2, -z-1/2'
'x, -y, z-1/2'
'-x-1/2, y-1/2, z'

loop_
_atom_site_label
_atom_site_type_symbol
_atom_site_fract_x
_atom_site_fract_y
_atom_site_fract_z
_atom_site_U_iso_or_equiv
_atom_site_adp_type
_atom_site_occupancy
_atom_site_site_symmetry_order
_atom_site_calc_flag
_atom_site_refinement_flags_posn
_atom_site_refinement_flags_adp
_atom_site_refinement_flags_occupancy
_atom_site_disorder_assembly
_atom_site_disorder_group
Hf1 Hf 0.500000 0.70442(4) 0.250000 0.02099(14) Uani 1 2 d S T P . .
Cl1 Cl 0.40554(12) 0.5298(2) 0.28624(11) 0.0416(5) Uani 1 1 d . . . . .
Si2 Si 0.38715(11) 0.9665(2) 0.37980(11) 0.0303(5) Uani 1 1 d . . . . .
Si1 Si 0.62937(12) 0.5319(2) 0.40178(12) 0.0333(5) Uani 1 1 d . . . . .
C4 C 0.5729(4) 0.6923(7) 0.3684(4) 0.0243(15) Uani 1 1 d . . . . .
C11 C 0.4985(4) 0.7265(7) 0.3867(4) 0.0224(14) Uani 1 1 d . . . . .
H11 H 0.466929 0.664750 0.414931 0.027 Uiso 1 1 calc R . . . .
C6 C 0.5417(4) 0.9204(7) 0.3223(4) 0.0262(16) Uani 1 1 d . . . . .
H6 H 0.545301 1.013374 0.298941 0.031 Uiso 1 1 calc R . . . .
C7 C 0.4763(4) 0.8644(7) 0.3578(4) 0.0250(16) Uani 1 1 d . . . . .
C5 C 0.5991(4) 0.8180(7) 0.3272(4) 0.0283(16) Uani 1 1 d . . . . .
H5 H 0.647699 0.828590 0.306906 0.034 Uiso 1 1 calc R . . . .
C1 C 0.5788(5) 0.3544(8) 0.3867(5) 0.051(2) Uani 1 1 d . . . . .
H1A H 0.530183 0.357801 0.411332 0.077 Uiso 1 1 calc GR . . . .
H1B H 0.608524 0.273089 0.406532 0.077 Uiso 1 1 calc GR . . . .
H1C H 0.571176 0.339244 0.334499 0.077 Uiso 1 1 calc GR . . . .
C9 C 0.3774(5) 1.1337(9) 0.3221(5) 0.048(2) Uani 1 1 d . . . . .
H9A H 0.425379 1.185824 0.320173 0.073 Uiso 1 1 calc GR . . . .
H9B H 0.339197 1.198540 0.342902 0.073 Uiso 1 1 calc GR . . . .
H9C H 0.362570 1.104750 0.272819 0.073 Uiso 1 1 calc GR . . . .
C2 C 0.7239(4) 0.5347(10) 0.3605(5) 0.058(3) Uani 1 1 d . . . . .
H2A H 0.719658 0.523929 0.307639 0.087 Uiso 1 1 calc GR . . . .
H2B H 0.753698 0.453358 0.380197 0.087 Uiso 1 1 calc GR . . . .
H2C H 0.748507 0.628394 0.371862 0.087 Uiso 1 1 calc GR . . . .
C8 C 0.3930(5) 1.0214(9) 0.4757(4) 0.048(2) Uani 1 1 d . . . . .
H8A H 0.401147 0.934009 0.505926 0.071 Uiso 1 1 calc GR . . . .
H8B H 0.346201 1.069369 0.490159 0.071 Uiso 1 1 calc GR . . . .
H8C H 0.434732 1.090054 0.482175 0.071 Uiso 1 1 calc GR . . . .
C10 C 0.3056(4) 0.8434(10) 0.3676(5) 0.055(2) Uani 1 1 d . . . . .
H10A H 0.304657 0.806718 0.317453 0.082 Uiso 1 1 calc GR . . . .
H10B H 0.259469 0.898224 0.377464 0.082 Uiso 1 1 calc GR . . . .
H10C H 0.309447 0.760253 0.401279 0.082 Uiso 1 1 calc GR . . . .
C3 C 0.6383(5) 0.5581(10) 0.5023(4) 0.056(3) Uani 1 1 d . . . . .
H3A H 0.657439 0.657134 0.512413 0.085 Uiso 1 1 calc GR . . . .
H3B H 0.673094 0.484803 0.522043 0.085 Uiso 1 1 calc GR . . . .
H3C H 0.589215 0.546060 0.525231 0.085 Uiso 1 1 calc GR . . . .

loop_
_atom_site_aniso_label
_atom_site_aniso_U_11
_atom_site_aniso_U_22
_atom_site_aniso_U_33
_atom_site_aniso_U_23
_atom_site_aniso_U_13
_atom_site_aniso_U_12
Hf1 0.0245(2) 0.0183(2) 0.0202(2) 0.000 -0.00276(19) 0.000
Cl1 0.0551(13) 0.0370(10) 0.0325(10) 0.0056(9) -0.0054(10) -0.0194(10)
Si2 0.0259(11) 0.0317(11) 0.0334(11) -0.0007(9) 0.0028(9) 0.0058(9)
Si1 0.0301(11) 0.0359(11) 0.0339(12) 0.0050(9) -0.0041(10) 0.0096(10)
C4 0.025(4) 0.025(4) 0.022(4) -0.003(3) 0.000(3) 0.004(3)
C11 0.024(3) 0.023(3) 0.020(3) -0.004(3) 0.003(3) -0.001(3)
C6 0.031(4) 0.031(4) 0.017(3) 0.002(3) -0.009(3) -0.001(3)
C7 0.034(4) 0.021(4) 0.020(3) 0.000(3) -0.006(3) -0.003(3)
C5 0.026(4) 0.033(4) 0.026(4) -0.004(3) -0.004(3) -0.005(3)
C1 0.069(6) 0.026(4) 0.060(6) 0.010(4) -0.008(5) 0.001(4)
C9 0.050(6) 0.048(5) 0.047(5) 0.002(4) 0.004(4) 0.018(4)
C2 0.032(5) 0.070(6) 0.071(7) 0.003(5) 0.002(5) 0.025(5)
C8 0.061(6) 0.048(5) 0.034(4) -0.005(4) 0.012(4) 0.009(4)
C10 0.025(5) 0.064(6) 0.075(7) -0.017(5) 0.018(4) 0.004(4)
C3 0.080(7) 0.053(5) 0.036(5) 0.012(4) -0.029(5) 0.011(5)

loop_
_atom_type_symbol
_atom_type_description
_atom_type_scat_dispersion_real
_atom_type_scat_dispersion_imag
_atom_type_scat_source
C C 0.0033 0.0016 'International Tables Vol C Tables 4.2.6.8 and 6.1.1.4'
H H 0.0000 0.0000 'International Tables Vol C Tables 4.2.6.8 and 6.1.1.4'
Cl Cl 0.1484 0.1585 'International Tables Vol C Tables 4.2.6.8 and 6.1.1.4'
Hf Hf -0.5830 6.1852 'International Tables Vol C Tables 4.2.6.8 and 6.1.1.4'
Si Si 0.0817 0.0704 'International Tables Vol C Tables 4.2.6.8 and 6.1.1.4'

loop_
_exptl_crystal_face_index_h
_exptl_crystal_face_index_k
_exptl_crystal_face_index_l
_exptl_crystal_face_perp_dist
14 1 22 0.0763
-14 -1 -22 0.0383
-3 -13 2 0.1879
3 13 -2 0.1609
-21 1 14 0.0509
21 -1 -14 0.0349

loop_
_geom_angle_atom_site_label_1
_geom_angle_atom_site_label_2
_geom_angle_atom_site_label_3
_geom_angle
_geom_angle_site_symmetry_1
_geom_angle_site_symmetry_3
_geom_angle_publ_flag
Cl1 Hf1 Cl1 97.68(10) 3_655 . ?
Cl1 Hf1 C4 95.41(16) . . ?
Cl1 Hf1 C4 81.31(16) . 3_655 ?
Cl1 Hf1 C4 81.31(16) 3_655 . ?
Cl1 Hf1 C4 95.41(16) 3_655 3_655 ?
Cl1 Hf1 C11 76.66(16) 3_655 3_655 ?
Cl1 Hf1 C11 109.61(16) . 3_655 ?
Cl1 Hf1 C11 76.66(16) . . ?
Cl1 Hf1 C11 109.61(16) 3_655 . ?
Cl1 Hf1 C6 125.60(17) 3_655 3_655 ?
Cl1 Hf1 C6 125.60(17) . . ?
Cl1 Hf1 C6 117.21(17) 3_655 . ?
Cl1 Hf1 C6 117.21(17) . 3_655 ?
Cl1 Hf1 C7 136.24(17) 3_655 . ?
Cl1 Hf1 C7 92.58(17) . . ?
Cl1 Hf1 C7 92.58(17) 3_655 3_655 ?
Cl1 Hf1 C7 136.24(17) . 3_655 ?
Cl1 Hf1 C5 127.77(17) . . ?
Cl1 Hf1 C5 86.10(17) 3_655 . ?
Cl1 Hf1 C5 86.10(17) . 3_655 ?
Cl1 Hf1 C5 127.76(17) 3_655 3_655 ?
C4 Hf1 C4 175.0(3) 3_655 . ?
C11 Hf1 C4 148.4(2) . 3_655 ?
C11 Hf1 C4 32.3(2) . . ?
C11 Hf1 C4 32.3(2) 3_655 3_655 ?
C11 Hf1 C4 148.4(2) 3_655 . ?
C11 Hf1 C11 170.9(3) . 3_655 ?
C6 Hf1 C4 130.3(2) 3_655 . ?
C6 Hf1 C4 54.7(2) . . ?
C6 Hf1 C4 54.7(2) 3_655 3_655 ?
C6 Hf1 C4 130.3(2) . 3_655 ?
C6 Hf1 C11 117.8(2) 3_655 . ?
C6 Hf1 C11 117.8(2) . 3_655 ?
C6 Hf1 C11 53.6(2) . . ?
C6 Hf1 C11 53.6(2) 3_655 3_655 ?
C6 Hf1 C6 75.7(3) 3_655 . ?
C6 Hf1 C7 33.5(2) 3_655 3_655 ?
C6 Hf1 C7 85.1(2) . 3_655 ?
C6 Hf1 C7 33.5(2) . . ?
C6 Hf1 C7 85.1(2) 3_655 . ?
C6 Hf1 C5 32.4(2) 3_655 3_655 ?
C6 Hf1 C5 32.4(2) . . ?
C6 Hf1 C5 101.0(2) . 3_655 ?
C6 Hf1 C5 101.0(2) 3_655 . ?
C7 Hf1 C4 55.4(2) 3_655 3_655 ?
C7 Hf1 C4 55.4(2) . . ?
C7 Hf1 C4 128.2(2) . 3_655 ?
C7 Hf1 C4 128.2(2) 3_655 . ?
C7 Hf1 C11 138.4(2) . 3_655 ?
C7 Hf1 C11 32.8(2) 3_655 3_655 ?
C7 Hf1 C11 138.4(2) 3_655 . ?
C7 Hf1 C11 32.8(2) . . ?
C7 Hf1 C7 108.7(3) . 3_655 ?
C7 Hf1 C5 55.1(2) . . ?
C7 Hf1 C5 95.2(2) . 3_655 ?
C7 Hf1 C5 55.1(2) 3_655 3_655 ?
C7 Hf1 C5 95.2(2) 3_655 . ?
C5 Hf1 C4 33.4(2) 3_655 3_655 ?
C5 Hf1 C4 150.5(2) . 3_655 ?
C5 Hf1 C4 33.4(2) . . ?
C5 Hf1 C4 150.5(2) 3_655 . ?
C5 Hf1 C11 121.8(2) 3_655 . ?
C5 Hf1 C11 53.6(2) 3_655 3_655 ?
C5 Hf1 C11 121.8(2) . 3_655 ?
C5 Hf1 C11 53.7(2) . . ?
C5 Hf1 C5 131.1(3) 3_655 . ?
C9 Si2 C7 111.0(3) . . ?
C8 Si2 C7 107.0(4) . . ?
C8 Si2 C9 109.3(4) . . ?
C8 Si2 C10 109.0(4) . . ?
C10 Si2 C7 110.0(3) . . ?
C10 Si2 C9 110.5(4) . . ?
C1 Si1 C4 111.2(4) . . ?
C1 Si1 C3 107.3(4) . . ?
C2 Si1 C4 110.2(4) . . ?
C2 Si1 C1 113.1(4) . . ?
C2 Si1 C3 108.9(4) . . ?
C3 Si1 C4 105.7(4) . . ?
Si1 C4 Hf1 126.2(3) . . ?
C11 C4 Hf1 73.1(4) . . ?
C11 C4 Si1 127.0(5) . . ?
C11 C4 C5 104.9(6) . . ?
C5 C4 Hf1 71.6(4) . . ?
C5 C4 Si1 127.6(6) . . ?
Hf1 C11 H11 120.3 . . ?
C4 C11 Hf1 74.6(4) . . ?
C4 C11 H11 124.1 . . ?
C4 C11 C7 111.7(6) . . ?
C7 C11 Hf1 72.5(4) . . ?
C7 C11 H11 124.1 . . ?
Hf1 C6 H6 118.7 . . ?
C7 C6 Hf1 73.6(4) . . ?
C7 C6 H6 125.2 . . ?
C5 C6 Hf1 74.2(4) . . ?
C5 C6 H6 125.2 . . ?
C5 C6 C7 109.6(6) . . ?
Si2 C7 Hf1 126.9(3) . . ?
C11 C7 Hf1 74.6(4) . . ?
C11 C7 Si2 126.2(5) . . ?
C11 C7 C6 104.8(6) . . ?
C6 C7 Hf1 72.9(4) . . ?
C6 C7 Si2 127.8(5) . . ?
Hf1 C5 H5 117.9 . . ?
C4 C5 Hf1 75.0(4) . . ?
C4 C5 H5 125.6 . . ?
C6 C5 Hf1 73.4(4) . . ?
C6 C5 C4 108.9(6) . . ?
C6 C5 H5 125.6 . . ?
Si1 C1 H1A 109.5 . . ?
Si1 C1 H1B 109.5 . . ?
Si1 C1 H1C 109.5 . . ?
H1A C1 H1B 109.5 . . ?
H1A C1 H1C 109.5 . . ?
H1B C1 H1C 109.5 . . ?
Si2 C9 H9A 109.5 . . ?
Si2 C9 H9B 109.5 . . ?
Si2 C9 H9C 109.5 . . ?
H9A C9 H9B 109.5 . . ?
H9A C9 H9C 109.5 . . ?
H9B C9 H9C 109.5 . . ?
Si1 C2 H2A 109.5 . . ?
Si1 C2 H2B 109.5 . . ?
Si1 C2 H2C 109.5 . . ?
H2A C2 H2B 109.5 . . ?
H2A C2 H2C 109.5 . . ?
H2B C2 H2C 109.5 . . ?
Si2 C8 H8A 109.5 . . ?
Si2 C8 H8B 109.5 . . ?
Si2 C8 H8C 109.5 . . ?
H8A C8 H8B 109.5 . . ?
H8A C8 H8C 109.5 . . ?
H8B C8 H8C 109.5 . . ?
Si2 C10 H10A 109.5 . . ?
Si2 C10 H10B 109.5 . . ?
Si2 C10 H10C 109.5 . . ?
H10A C10 H10B 109.5 . . ?
H10A C10 H10C 109.5 . . ?
H10B C10 H10C 109.5 . . ?
Si1 C3 H3A 109.5 . . ?
Si1 C3 H3B 109.5 . . ?
Si1 C3 H3C 109.5 . . ?
H3A C3 H3B 109.5 . . ?
H3A C3 H3C 109.5 . . ?
H3B C3 H3C 109.5 . . ?

loop_
_geom_bond_atom_site_label_1
_geom_bond_atom_site_label_2
_geom_bond_distance
_geom_bond_site_symmetry_2
_geom_bond_publ_flag
Hf1 Cl1 2.4109(18) 3_655 ?
Hf1 Cl1 2.4110(18) . ?
Hf1 C4 2.540(7) . ?
Hf1 C4 2.540(7) 3_655 ?
Hf1 C11 2.521(7) . ?
Hf1 C11 2.521(7) 3_655 ?
Hf1 C6 2.484(7) . ?
Hf1 C6 2.484(6) 3_655 ?
Hf1 C7 2.494(7) 3_655 ?
Hf1 C7 2.494(7) . ?
Hf1 C5 2.494(7) 3_655 ?
Hf1 C5 2.494(7) . ?
Si2 C7 1.887(7) . ?
Si2 C9 1.861(8) . ?
Si2 C8 1.835(8) . ?
Si2 C10 1.851(9) . ?
Si1 C4 1.876(7) . ?
Si1 C1 1.869(8) . ?
Si1 C2 1.853(8) . ?
Si1 C3 1.871(8) . ?
C4 C11 1.408(9) . ?
C4 C5 1.447(9) . ?
C11 H11 0.9500 . ?
C11 C7 1.417(10) . ?
C6 H6 0.9500 . ?
C6 C7 1.433(10) . ?
C6 C5 1.388(10) . ?
C5 H5 0.9500 . ?
C1 H1A 0.9800 . ?
C1 H1B 0.9800 . ?
C1 H1C 0.9800 . ?
C9 H9A 0.9800 . ?
C9 H9B 0.9800 . ?
C9 H9C 0.9800 . ?
C2 H2A 0.9800 . ?
C2 H2B 0.9800 . ?
C2 H2C 0.9800 . ?
C8 H8A 0.9800 . ?
C8 H8B 0.9800 . ?
C8 H8C 0.9800 . ?
C10 H10A 0.9800 . ?
C10 H10B 0.9800 . ?
C10 H10C 0.9800 . ?
C3 H3A 0.9800 . ?
C3 H3B 0.9800 . ?
C3 H3C 0.9800 . ?

loop_
_geom_torsion_atom_site_label_1
_geom_torsion_atom_site_label_2
_geom_torsion_atom_site_label_3
_geom_torsion_atom_site_label_4
_geom_torsion
_geom_torsion_site_symmetry_1
_geom_torsion_site_symmetry_2
_geom_torsion_site_symmetry_3
_geom_torsion_site_symmetry_4
_geom_torsion_publ_flag
Hf1 C4 C11 C7 -63.6(5) . . . . ?
Hf1 C4 C5 C6 66.2(5) . . . . ?
Hf1 C11 C7 Si2 124.8(5) . . . . ?
Hf1 C11 C7 C6 -67.2(4) . . . . ?
Hf1 C6 C7 Si2 -123.8(5) . . . . ?
Hf1 C6 C7 C11 68.4(5) . . . . ?
Hf1 C6 C5 C4 -67.3(5) . . . . ?
Si1 C4 C11 Hf1 -122.9(5) . . . . ?
Si1 C4 C11 C7 173.5(5) . . . . ?
Si1 C4 C5 Hf1 121.9(5) . . . . ?
Si1 C4 C5 C6 -171.9(5) . . . . ?
C4 C11 C7 Hf1 64.8(5) . . . . ?
C4 C11 C7 Si2 -170.4(5) . . . . ?
C4 C11 C7 C6 -2.4(8) . . . . ?
C11 C4 C5 Hf1 -66.1(4) . . . . ?
C11 C4 C5 C6 0.1(8) . . . . ?
C7 C6 C5 Hf1 65.7(5) . . . . ?
C7 C6 C5 C4 -1.6(8) . . . . ?
C5 C4 C11 Hf1 65.0(4) . . . . ?
C5 C4 C11 C7 1.4(8) . . . . ?
C5 C6 C7 Hf1 -66.0(5) . . . . ?
C5 C6 C7 Si2 170.2(5) . . . . ?
C5 C6 C7 C11 2.4(7) . . . . ?
C1 Si1 C4 Hf1 -42.9(5) . . . . ?
C1 Si1 C4 C11 52.9(7) . . . . ?
C1 Si1 C4 C5 -136.8(6) . . . . ?
C9 Si2 C7 Hf1 -76.4(5) . . . . ?
C9 Si2 C7 C11 -174.3(6) . . . . ?
C9 Si2 C7 C6 20.4(7) . . . . ?
C2 Si1 C4 Hf1 83.4(5) . . . . ?
C2 Si1 C4 C11 179.2(6) . . . . ?
C2 Si1 C4 C5 -10.5(7) . . . . ?
C8 Si2 C7 Hf1 164.5(4) . . . . ?
C8 Si2 C7 C11 66.5(7) . . . . ?
C8 Si2 C7 C6 -98.8(6) . . . . ?
C10 Si2 C7 Hf1 46.2(5) . . . . ?
C10 Si2 C7 C11 -51.8(7) . . . . ?
C10 Si2 C7 C6 142.9(6) . . . . ?
C3 Si1 C4 Hf1 -159.0(4) . . . . ?
C3 Si1 C4 C11 -63.3(7) . . . . ?
C3 Si1 C4 C5 107.0(7) . . . . ?

loop_
_exptl_oxdiff_crystal_face_indexfrac_h
_exptl_oxdiff_crystal_face_indexfrac_k
_exptl_oxdiff_crystal_face_indexfrac_l
_exptl_oxdiff_crystal_face_x
_exptl_oxdiff_crystal_face_y
_exptl_oxdiff_crystal_face_z
13.9975 1.0002 21.9992 -0.2229 -0.9728 -0.1966
-13.9975 -1.0002 -21.9992 0.2229 0.9728 0.1966
-3.0012 -12.9999 1.9996 -0.0099 -0.1209 1.0178
3.0012 12.9999 -1.9996 0.0099 0.1209 -1.0178
-20.9987 1.0000 13.9986 0.9678 -0.2315 0.0422
20.9987 -1.0000 -13.9986 -0.9678 0.2315 -0.0422
